data_7241081
loop_
_publ_author_name
'Joy, Md. Tuhinur R.'
Roknuzzaman,
'Hossain, Md. Emdad'
'Ghosh, Shishir'
'Tocher, Derek A.'
'Richmond, Michael G.'
'Kabir, Shariff E.'

_publ_section_title
;
 Reactions of triosmium and triruthenium clusters with 2-ethynylpyridine:
 new modes for alkyne C--C bond coupling and C--H bond activation
;
_journal_issue 51
_journal_name_full 'RSC Advances'
_journal_page_first 30671
_journal_page_last 30682
_journal_paper_doi 10.1039/D0RA05393G
_journal_volume 10
_journal_year 2020
_chemical_formula_moiety 'C17 H6 N O10 Os3'
_chemical_formula_sum 'C17 H6 N O10 Os3'
_chemical_formula_weight 954.83
_space_group_crystal_system triclinic
_space_group_IT_number 2
_space_group_name_Hall '-P 1'
_space_group_name_H-M_alt 'P -1'
_atom_sites_solution_hydrogens geom
_atom_sites_solution_primary iterative
_audit_creation_date 2018-01-19
_audit_creation_method
;
Olex2 1.2
(compiled 2017.08.10 svn.r3458 for OlexSys, GUI svn.r5381)
;
_audit_update_record
;
2020-06-13 deposited with the CCDC.	2020-08-19 downloaded from the CCDC.
;
_cell_angle_alpha 100.068(4)
_cell_angle_beta 92.632(4)
_cell_angle_gamma 111.204(4)
_cell_formula_units_Z 2
_cell_length_a 8.7108(4)
_cell_length_b 9.1324(4)
_cell_length_c 14.1005(6)
_cell_measurement_reflns_used 9337
_cell_measurement_temperature 150(1)
_cell_measurement_theta_max 29.1180
_cell_measurement_theta_min 4.0880
_cell_volume 1022.35(9)
_computing_cell_refinement 'CrysAlisPro 1.171.38.46 (Rigaku OD, 2015)'
_computing_data_collection 'CrysAlisPro 1.171.38.46 (Rigaku OD, 2015)'
_computing_data_reduction 'CrysAlisPro 1.171.38.46 (Rigaku OD, 2015)'
_computing_molecular_graphics 'Olex2 (Dolomanov et al., 2009)'
_computing_publication_material 'Olex2 (Dolomanov et al., 2009)'
_computing_structure_refinement 'ShelXL (Sheldrick, 2015)'
_computing_structure_solution
;
Superflip (Palatinus & Chapuis, 2007;Palatinus & van der Lee, 2008;
Palatinus et al., 2012)
;
_diffrn_ambient_environment N~2~
_diffrn_ambient_temperature 150(1)
_diffrn_detector 'CCD plate'
_diffrn_detector_area_resol_mean 5.2031
_diffrn_detector_type Atlas
_diffrn_measured_fraction_theta_full 0.997
_diffrn_measured_fraction_theta_max 0.997
_diffrn_measurement_details
;
List of Runs (angles in degrees, time in seconds):

  # Type    Start    End  Width  t~exp~   \w     \q     \k     \f   Frames
#--------------------------------------------------------------------------
  1  \w     13.00  72.00   1.00    1.70    --   11.17  38.00   0.00   59
  2  \w     -3.00  87.00   1.00    1.70    --   11.17  77.00   0.00   90
  3  \w     -9.00  83.00   1.00    1.70    --   11.17  57.00 -90.00   92
  4  \w     -8.00  57.00   1.00    1.70    --   11.17-107.00  91.00   65
  5  \w    -20.00  52.00   1.00    1.70    --   11.17 -99.00 -30.00   72
  6  \w    -17.00  54.00   1.00    1.70    --   11.17-102.00-144.96   71
  7  \w    -84.00 -39.00   1.00    1.70    --  -10.07 -38.00 150.00   45
  8  \w    -13.00  85.00   1.00    1.70    --   11.17  38.00 150.00   98
;
_diffrn_measurement_device 'four-circle diffractometer'
_diffrn_measurement_device_type 'SuperNova, Dual, Cu at zero, Atlas'
_diffrn_measurement_method '\w scans'
_diffrn_orient_matrix_type 'CrysAlisPro convention (1999,Acta A55,543-557)'
_diffrn_orient_matrix_UB_11 -0.0128328000
_diffrn_orient_matrix_UB_12 -0.0659363000
_diffrn_orient_matrix_UB_13 -0.0386527000
_diffrn_orient_matrix_UB_21 -0.0304152000
_diffrn_orient_matrix_UB_22 -0.0536837000
_diffrn_orient_matrix_UB_23 0.0316495000
_diffrn_orient_matrix_UB_31 -0.0815355000
_diffrn_orient_matrix_UB_32 -0.0041184000
_diffrn_orient_matrix_UB_33 -0.0123239000
_diffrn_radiation_monochromator mirror
_diffrn_radiation_probe x-ray
_diffrn_radiation_type MoK\a
_diffrn_radiation_wavelength 0.71073
_diffrn_reflns_av_R_equivalents 0.0553
_diffrn_reflns_av_unetI/netI 0.0453
_diffrn_reflns_Laue_measured_fraction_full 0.997
_diffrn_reflns_Laue_measured_fraction_max 0.997
_diffrn_reflns_limit_h_max 10
_diffrn_reflns_limit_h_min -10
_diffrn_reflns_limit_k_max 11
_diffrn_reflns_limit_k_min -11
_diffrn_reflns_limit_l_max 17
_diffrn_reflns_limit_l_min -17
_diffrn_reflns_number 15181
_diffrn_reflns_point_group_measured_fraction_full 0.997
_diffrn_reflns_point_group_measured_fraction_max 0.997
_diffrn_reflns_theta_full 26.000
_diffrn_reflns_theta_max 25.999
_diffrn_reflns_theta_min 3.427
_diffrn_source 'micro-focus sealed X-ray tube'
_diffrn_source_type 'SuperNova (Mo) X-ray Source'
_exptl_absorpt_coefficient_mu 18.652
_exptl_absorpt_correction_T_max 1.00000
_exptl_absorpt_correction_T_min 0.13668
_exptl_absorpt_correction_type multi-scan
_exptl_absorpt_process_details
;
CrysAlisPro 1.171.38.46 (Rigaku Oxford Diffraction, 2015)
Empirical absorption correction using spherical harmonics,
 implemented in SCALE3 ABSPACK scaling algorithm.
;
_exptl_crystal_colour 'clear yellow'
_exptl_crystal_colour_lustre clear
_exptl_crystal_colour_primary yellow
_exptl_crystal_density_diffrn 3.102
_exptl_crystal_description block
_exptl_crystal_F_000 846
_exptl_crystal_size_max 0.28
_exptl_crystal_size_mid 0.16
_exptl_crystal_size_min 0.1
_refine_diff_density_max 2.258
_refine_diff_density_min -1.455
_refine_diff_density_rms 0.249
_refine_ls_extinction_coef 0.00091(11)
_refine_ls_extinction_expression Fc^*^=kFc[1+0.001xFc^2^\l^3^/sin(2\q)]^-1/4^
_refine_ls_extinction_method SHELXL
_refine_ls_goodness_of_fit_ref 1.017
_refine_ls_hydrogen_treatment constr
_refine_ls_matrix_type full
_refine_ls_number_parameters 281
_refine_ls_number_reflns 4006
_refine_ls_number_restraints 0
_refine_ls_restrained_S_all 1.017
_refine_ls_R_factor_all 0.0294
_refine_ls_R_factor_gt 0.0269
_refine_ls_shift/su_max 0.001
_refine_ls_shift/su_mean 0.000
_refine_ls_structure_factor_coef Fsqd
_refine_ls_weighting_details 'w=1/[\s^2^(Fo^2^)+(0.0306P)^2^] where P=(Fo^2^+2Fc^2^)/3'
_refine_ls_weighting_scheme calc
_refine_ls_wR_factor_gt 0.0623
_refine_ls_wR_factor_ref 0.0641
_reflns_Friedel_coverage 0.000
_reflns_number_gt 3714
_reflns_number_total 4006
_reflns_threshold_expression 'I > 2\s(I)'
_cod_data_source_file d0ra05393g2.cif
_cod_data_source_block xstr0803
_cod_depositor_comments 'Adding full bibliography for 7241081--7241085.cif.'
_cod_original_cell_volume 1022.35(8)
_cod_database_code 7241081
_shelxl_version_number 2013-4
_chemical_oxdiff_formula 'Os3 C17 N1 O10 H7'
_chemical_oxdiff_usercomment TR-06A
_shelx_space_group_comment
;
The symmetry employed for this shelxl refinement is uniquely defined
by the following loop, which should always be used as a source of
symmetry information in preference to the above space-group names.
They are only intended as comments.
;
_reflns_odcompleteness_completeness 99.74
_reflns_odcompleteness_iscentric 1
_reflns_odcompleteness_theta 26.32
_olex2_refinement_description
;
1. Fixed Uiso
 At 1.2 times of:
  All C(H) groups
2.a Ternary CH refined with riding coordinates:
 C11(H11), C12(H12)
2.b Aromatic/amide H refined with riding coordinates:
 C14(H14), C15(H15), C16(H16), C17(H17)
;
_olex2_date_sample_data_collection 2018-01-19
_olex2_exptl_crystal_mounting_method 'Nylon Loop'
_olex2_submission_original_sample_id xstr0803
_olex2_submission_special_instructions 'No special instructions were received'
_oxdiff_exptl_absorpt_empirical_details
;
Empirical correction (ABSPACK) includes:
- Absorption correction using spherical harmonics
- Frame scaling
;
_oxdiff_exptl_absorpt_empirical_full_max 4.462
_oxdiff_exptl_absorpt_empirical_full_min 0.488

loop_
_space_group_symop_operation_xyz
'x, y, z'
'-x, -y, -z'

loop_
_atom_site_label
_atom_site_type_symbol
_atom_site_fract_x
_atom_site_fract_y
_atom_site_fract_z
_atom_site_U_iso_or_equiv
_atom_site_adp_type
_atom_site_occupancy
_atom_site_site_symmetry_order
_atom_site_calc_flag
_atom_site_refinement_flags_posn
_atom_site_refinement_flags_adp
_atom_site_refinement_flags_occupancy
_atom_site_disorder_assembly
_atom_site_disorder_group
Os1 Os 0.17218(3) 0.63366(3) 0.81565(2) 0.01219(9) Uani 1 1 d . . . . .
Os2 Os 0.39717(3) 0.80451(3) 0.69870(2) 0.01143(9) Uani 1 1 d . . . . .
Os3 Os 0.70876(3) 0.98668(3) 0.63617(2) 0.01276(9) Uani 1 1 d . . . . .
O1 O -0.0992(6) 0.6264(6) 0.6695(4) 0.0286(12) Uani 1 1 d . . . . .
O2 O 0.1270(6) 0.9020(6) 0.9648(4) 0.0286(12) Uani 1 1 d . . . . .
O3 O -0.0531(6) 0.3484(6) 0.8909(4) 0.0309(12) Uani 1 1 d . . . . .
O4 O 0.2284(6) 1.0381(6) 0.6791(4) 0.0359(13) Uani 1 1 d . . . . .
O5 O 0.2818(6) 0.6554(6) 0.4823(3) 0.0277(11) Uani 1 1 d . . . . .
O6 O 0.5775(5) 1.0073(5) 0.8984(3) 0.0225(10) Uani 1 1 d . . . . .
O7 O 0.6342(6) 1.2787(6) 0.7348(4) 0.0312(12) Uani 1 1 d . . . . .
O8 O 0.9218(6) 0.9674(7) 0.8129(4) 0.0336(13) Uani 1 1 d . . . . .
O9 O 0.6557(6) 0.6570(6) 0.5090(4) 0.0267(11) Uani 1 1 d . . . . .
O10 O 0.9971(6) 1.1794(6) 0.5399(4) 0.0342(13) Uani 1 1 d . . . . .
N1 N 0.3940(6) 0.6463(6) 0.8951(4) 0.0126(11) Uani 1 1 d . . . . .
C1 C 0.0013(8) 0.6279(8) 0.7247(5) 0.0204(15) Uani 1 1 d . . . . .
C2 C 0.1410(7) 0.8026(8) 0.9113(5) 0.0165(14) Uani 1 1 d . . . . .
C3 C 0.0338(8) 0.4572(9) 0.8649(5) 0.0203(15) Uani 1 1 d . . . . .
C4 C 0.2942(8) 0.9513(8) 0.6855(5) 0.0187(14) Uani 1 1 d . . . . .
C5 C 0.3238(8) 0.7076(8) 0.5620(5) 0.0185(14) Uani 1 1 d . . . . .
C6 C 0.5079(8) 0.9301(7) 0.8261(5) 0.0161(14) Uani 1 1 d . . . . .
C7 C 0.6651(7) 1.1745(8) 0.7004(5) 0.0191(14) Uani 1 1 d . . . . .
C8 C 0.8428(8) 0.9737(8) 0.7493(5) 0.0199(15) Uani 1 1 d . . . . .
C9 C 0.6791(8) 0.7761(8) 0.5583(5) 0.0198(14) Uani 1 1 d . . . . .
C10 C 0.8917(8) 1.1066(8) 0.5761(5) 0.0242(16) Uani 1 1 d . . . . .
C11 C 0.2863(8) 0.5475(7) 0.7081(5) 0.0180(14) Uani 1 1 d . . . . .
H11 H 0.2241 0.4626 0.6521 0.022 Uiso 1 1 calc R . . . .
C12 C 0.4604(7) 0.5903(7) 0.7354(4) 0.0151(13) Uani 1 1 d . . . . .
H12 H 0.5228 0.5437 0.6918 0.018 Uiso 1 1 calc R . . . .
C13 C 0.5109(7) 0.6291(7) 0.8393(5) 0.0161(13) Uani 1 1 d . . . . .
C14 C 0.6673(7) 0.6519(8) 0.8831(5) 0.0200(15) Uani 1 1 d . . . . .
H14 H 0.7479 0.6396 0.8450 0.024 Uiso 1 1 calc R . . . .
C15 C 0.7014(8) 0.6921(8) 0.9811(5) 0.0224(15) Uani 1 1 d . . . . .
H15 H 0.8063 0.7093 1.0099 0.027 Uiso 1 1 calc R . . . .
C16 C 0.5816(8) 0.7079(8) 1.0386(5) 0.0210(15) Uani 1 1 d . . . . .
H16 H 0.6036 0.7346 1.1058 0.025 Uiso 1 1 calc R . . . .
C17 C 0.4291(8) 0.6827(7) 0.9927(5) 0.0178(14) Uani 1 1 d . . . . .
H17 H 0.3465 0.6911 1.0303 0.021 Uiso 1 1 calc R . . . .

loop_
_atom_site_aniso_label
_atom_site_aniso_U_11
_atom_site_aniso_U_22
_atom_site_aniso_U_33
_atom_site_aniso_U_23
_atom_site_aniso_U_13
_atom_site_aniso_U_12
Os1 0.01047(14) 0.01420(15) 0.01112(14) 0.00298(10) 0.00236(9) 0.00341(11)
Os2 0.01110(14) 0.01291(15) 0.01064(14) 0.00327(10) 0.00218(10) 0.00444(11)
Os3 0.01164(14) 0.01433(15) 0.01279(15) 0.00477(10) 0.00272(10) 0.00438(11)
O1 0.024(3) 0.035(3) 0.025(3) 0.005(2) -0.004(2) 0.011(2)
O2 0.023(3) 0.032(3) 0.029(3) -0.007(2) -0.003(2) 0.014(2)
O3 0.026(3) 0.025(3) 0.039(3) 0.016(3) 0.005(2) 0.001(2)
O4 0.037(3) 0.037(3) 0.048(4) 0.016(3) 0.007(2) 0.027(3)
O5 0.043(3) 0.025(3) 0.012(3) 0.003(2) -0.005(2) 0.011(2)
O6 0.029(3) 0.019(3) 0.012(2) -0.004(2) -0.004(2) 0.004(2)
O7 0.035(3) 0.020(3) 0.042(3) 0.004(2) 0.012(2) 0.015(2)
O8 0.030(3) 0.049(4) 0.026(3) 0.011(3) -0.004(2) 0.020(3)
O9 0.025(3) 0.021(3) 0.032(3) -0.001(2) 0.012(2) 0.008(2)
O10 0.023(3) 0.027(3) 0.048(3) 0.012(3) 0.020(2) 0.001(2)
N1 0.012(3) 0.011(3) 0.015(3) 0.005(2) 0.007(2) 0.003(2)
C1 0.020(3) 0.017(4) 0.021(4) -0.001(3) 0.005(3) 0.005(3)
C2 0.009(3) 0.021(4) 0.020(4) 0.003(3) 0.001(2) 0.006(3)
C3 0.017(3) 0.028(4) 0.018(4) 0.005(3) -0.001(3) 0.012(3)
C4 0.017(3) 0.021(4) 0.017(3) 0.000(3) 0.002(3) 0.007(3)
C5 0.015(3) 0.018(4) 0.022(4) 0.009(3) 0.005(3) 0.002(3)
C6 0.022(3) 0.012(3) 0.019(4) 0.009(3) 0.010(3) 0.007(3)
C7 0.012(3) 0.024(4) 0.024(4) 0.011(3) 0.002(3) 0.007(3)
C8 0.015(3) 0.024(4) 0.019(4) 0.007(3) 0.007(3) 0.005(3)
C9 0.016(3) 0.019(4) 0.021(4) 0.006(3) 0.004(3) 0.001(3)
C10 0.016(3) 0.021(4) 0.031(4) 0.003(3) 0.008(3) 0.003(3)
C11 0.027(4) 0.010(3) 0.015(3) 0.003(3) 0.006(3) 0.003(3)
C12 0.022(3) 0.016(3) 0.012(3) 0.006(3) 0.009(3) 0.010(3)
C13 0.015(3) 0.011(3) 0.023(4) 0.008(3) 0.009(3) 0.003(3)
C14 0.013(3) 0.027(4) 0.026(4) 0.015(3) 0.010(3) 0.010(3)
C15 0.017(3) 0.023(4) 0.025(4) 0.011(3) -0.005(3) 0.004(3)
C16 0.018(3) 0.024(4) 0.019(4) 0.002(3) -0.001(3) 0.006(3)
C17 0.019(3) 0.011(3) 0.024(4) 0.005(3) 0.006(3) 0.005(3)

loop_
_atom_type_symbol
_atom_type_description
_atom_type_scat_dispersion_real
_atom_type_scat_dispersion_imag
_atom_type_scat_source
C C 0.0033 0.0016 'International Tables Vol C Tables 4.2.6.8 and 6.1.1.4'
H H 0.0000 0.0000 'International Tables Vol C Tables 4.2.6.8 and 6.1.1.4'
N N 0.0061 0.0033 'International Tables Vol C Tables 4.2.6.8 and 6.1.1.4'
O O 0.0106 0.0060 'International Tables Vol C Tables 4.2.6.8 and 6.1.1.4'
Os Os -1.2165 7.6030 'International Tables Vol C Tables 4.2.6.8 and 6.1.1.4'

loop_
_geom_angle_atom_site_label_1
_geom_angle_atom_site_label_2
_geom_angle_atom_site_label_3
_geom_angle
_geom_angle_site_symmetry_1
_geom_angle_site_symmetry_3
_geom_angle_publ_flag
N1 Os1 Os2 83.17(13) . . ?
C1 Os1 Os2 86.5(2) . . ?
C1 Os1 N1 168.7(2) . . ?
C1 Os1 C2 92.2(3) . . ?
C1 Os1 C3 94.5(3) . . ?
C1 Os1 C11 92.0(3) . . ?
C2 Os1 Os2 104.10(19) . . ?
C2 Os1 N1 94.6(2) . . ?
C2 Os1 C11 154.7(3) . . ?
C3 Os1 Os2 159.21(19) . . ?
C3 Os1 N1 93.6(2) . . ?
C3 Os1 C2 96.6(3) . . ?
C3 Os1 C11 107.9(3) . . ?
C11 Os1 Os2 51.31(17) . . ?
C11 Os1 N1 78.1(2) . . ?
Os1 Os2 Os3 159.593(12) . . ?
C4 Os2 Os1 96.3(2) . . ?
C4 Os2 Os3 96.0(2) . . ?
C4 Os2 C5 88.3(3) . . ?
C4 Os2 C6 90.9(3) . . ?
C4 Os2 C11 130.1(3) . . ?
C4 Os2 C12 164.3(2) . . ?
C5 Os2 Os1 110.54(18) . . ?
C5 Os2 Os3 86.08(18) . . ?
C5 Os2 C6 168.7(3) . . ?
C5 Os2 C11 80.2(3) . . ?
C5 Os2 C12 95.1(2) . . ?
C6 Os2 Os1 80.71(18) . . ?
C6 Os2 Os3 82.81(18) . . ?
C6 Os2 C11 108.6(2) . . ?
C6 Os2 C12 88.6(2) . . ?
C11 Os2 Os1 45.98(15) . . ?
C11 Os2 Os3 130.92(16) . . ?
C11 Os2 C12 36.5(2) . . ?
C12 Os2 Os1 68.21(14) . . ?
C12 Os2 Os3 99.51(15) . . ?
C7 Os3 Os2 84.35(18) . . ?
C7 Os3 C8 96.2(3) . . ?
C8 Os3 Os2 93.45(18) . . ?
C9 Os3 Os2 82.52(18) . . ?
C9 Os3 C7 162.3(3) . . ?
C9 Os3 C8 96.4(3) . . ?
C10 Os3 Os2 170.3(2) . . ?
C10 Os3 C7 95.1(3) . . ?
C10 Os3 C8 96.2(3) . . ?
C10 Os3 C9 95.8(3) . . ?
C13 N1 Os1 114.4(4) . . ?
C17 N1 Os1 125.8(4) . . ?
C17 N1 C13 119.5(5) . . ?
O1 C1 Os1 178.8(6) . . ?
O2 C2 Os1 177.9(6) . . ?
O3 C3 Os1 177.2(6) . . ?
O4 C4 Os2 178.0(6) . . ?
O5 C5 Os2 178.1(6) . . ?
O6 C6 Os2 177.1(5) . . ?
O7 C7 Os3 177.2(6) . . ?
O8 C8 Os3 178.7(6) . . ?
O9 C9 Os3 175.4(6) . . ?
O10 C10 Os3 178.1(7) . . ?
Os1 C11 Os2 82.7(2) . . ?
C12 C11 Os1 113.1(4) . . ?
C12 C11 Os2 76.4(4) . . ?
C11 C12 Os2 67.1(3) . . ?
C11 C12 C13 114.9(5) . . ?
C13 C12 Os2 106.5(4) . . ?
N1 C13 C12 115.0(5) . . ?
N1 C13 C14 119.6(6) . . ?
C14 C13 C12 125.4(5) . . ?
C15 C14 C13 120.0(6) . . ?
C14 C15 C16 120.6(6) . . ?
C17 C16 C15 117.6(6) . . ?
N1 C17 C16 122.7(6) . . ?

loop_
_geom_bond_atom_site_label_1
_geom_bond_atom_site_label_2
_geom_bond_distance
_geom_bond_site_symmetry_2
_geom_bond_publ_flag
Os1 Os2 2.8248(4) . ?
Os1 N1 2.144(5) . ?
Os1 C1 1.899(7) . ?
Os1 C2 1.971(7) . ?
Os1 C3 1.896(7) . ?
Os1 C11 2.048(6) . ?
Os2 Os3 2.8945(4) . ?
Os2 C4 1.891(7) . ?
Os2 C5 1.946(7) . ?
Os2 C6 1.948(7) . ?
Os2 C11 2.223(6) . ?
Os2 C12 2.346(6) . ?
Os3 C7 1.966(7) . ?
Os3 C8 1.979(7) . ?
Os3 C9 1.961(7) . ?
Os3 C10 1.908(7) . ?
O1 C1 1.140(8) . ?
O2 C2 1.121(7) . ?
O3 C3 1.142(8) . ?
O4 C4 1.146(8) . ?
O5 C5 1.128(8) . ?
O6 C6 1.134(8) . ?
O7 C7 1.118(8) . ?
O8 C8 1.127(8) . ?
O9 C9 1.127(8) . ?
O10 C10 1.125(8) . ?
N1 C13 1.352(8) . ?
N1 C17 1.351(8) . ?
C11 C12 1.437(9) . ?
C12 C13 1.453(9) . ?
C13 C14 1.397(9) . ?
C14 C15 1.356(9) . ?
C15 C16 1.383(9) . ?
C16 C17 1.373(9) . ?
